data_8102084
loop_
_publ_author_name
'Zonouzi, A.'
'Rahmani, H.'
'Samareh Afsari, H.'
'Saranjampour, P.'

_publ_section_title
;
Crystal structure of dimethyl 7-(cyclohexylamino)2,3,4,5-tetrahydro-
1,3-dimethyl-2,4-dioxo-1H-pyrano[2,3-d]-pyrimidine-5,6-dicarboxylate, 
C~19~H~25~N~3~O~7~
;
_journal_issue 4
_journal_name_full 'Zeitschrift f\"ur Kristallographie - New Crystal Structures'
_journal_page_first 559
_journal_page_last 560
_journal_volume 221
_journal_year 2006
_chemical_formula_moiety 'C19 H25 N3 O7'
_chemical_formula_sum 'C19 H25 N3 O7'
_chemical_formula_weight 407.42
_chemical_name_systematic
; 
dimethyl 7-(cyclohexylamino)2,3,4,5-tetrahydro-1,3-dimethyl-2,4-dioxo-
1H-pyrano[2,3-d]pyrimidine-5,6-dicarboxylate
;
_space_group_IT_number 2
_symmetry_cell_setting triclinic
_symmetry_space_group_name_Hall '-P 1'
_symmetry_space_group_name_H-M 'P -1'
_atom_sites_solution_hydrogens mixed
_atom_sites_solution_primary direct
_atom_sites_solution_secondary difmap
_audit_creation_method SHELXL-97
_cell_angle_alpha 109.574(3)
_cell_angle_beta 102.575(3)
_cell_angle_gamma 102.419(3)
_cell_formula_units_Z 2
_cell_length_a 9.3040(10)
_cell_length_b 10.8443(12)
_cell_length_c 11.0327(13)
_cell_measurement_reflns_used 1884
_cell_measurement_temperature 120(2)
_cell_measurement_theta_max 51.75
_cell_measurement_theta_min 4.57
_cell_volume 972.16(19)
_computing_cell_refinement 'SAINTPlus (Bruker, 1998a)'
_computing_data_collection 'SMART (Bruker, 1998b)'
_computing_data_reduction 'SAINTPlus (Bruker, 1998a)'
_computing_molecular_graphics 'SHELXTL ver. 5.1 (Sheldrick, 1998b)'
_computing_publication_material 'SHELXTL ver. 5.1 (Sheldrick, 1998b)'
_computing_structure_refinement 'SHELXTL ver. 5.1 (Sheldrick, 1998b)'
_computing_structure_solution 'SHELXTL ver. 5.1 (Sheldrick, 1998b)'
_diffrn_ambient_temperature 120(2)
_diffrn_measured_fraction_theta_full 0.982
_diffrn_measured_fraction_theta_max 0.982
_diffrn_measurement_device_type 'Bruker SMART 1000 CCD'
_diffrn_measurement_method phi/omega
_diffrn_radiation_monochromator graphite
_diffrn_radiation_source 'normal-focus sealed tube'
_diffrn_radiation_type MoK\a
_diffrn_radiation_wavelength 0.71073
_diffrn_reflns_av_R_equivalents 0.0288
_diffrn_reflns_av_sigmaI/netI 0.0533
_diffrn_reflns_limit_h_max 11
_diffrn_reflns_limit_h_min -11
_diffrn_reflns_limit_k_max 13
_diffrn_reflns_limit_k_min -13
_diffrn_reflns_limit_l_max 13
_diffrn_reflns_limit_l_min -13
_diffrn_reflns_number 7743
_diffrn_reflns_theta_full 26.00
_diffrn_reflns_theta_max 26.00
_diffrn_reflns_theta_min 2.06
_exptl_absorpt_coefficient_mu 0.107
_exptl_absorpt_correction_type none
_exptl_crystal_colour colorless
_exptl_crystal_density_diffrn 1.392
_exptl_crystal_density_method 'not measured'
_exptl_crystal_description prism
_exptl_crystal_F_000 432
_exptl_crystal_size_max 0.25
_exptl_crystal_size_mid 0.15
_exptl_crystal_size_min 0.10
_refine_diff_density_max 0.303
_refine_diff_density_min -0.255
_refine_diff_density_rms 0.055
_refine_ls_extinction_method none
_refine_ls_goodness_of_fit_ref 1.013
_refine_ls_hydrogen_treatment constr
_refine_ls_matrix_type full
_refine_ls_number_parameters 266
_refine_ls_number_reflns 3762
_refine_ls_number_restraints 0
_refine_ls_restrained_S_all 1.013
_refine_ls_R_factor_all 0.0839
_refine_ls_R_factor_gt 0.0513
_refine_ls_shift/su_max 0.000
_refine_ls_shift/su_mean 0.000
_refine_ls_structure_factor_coef Fsqd
_refine_ls_weighting_details 'calc w=1/[\s^2^(Fo^2^)+(0.0070P)^2^+0.9500P] where P=(Fo^2^+2Fc^2^)/3'
_refine_ls_weighting_scheme calc
_refine_ls_wR_factor_gt 0.0904
_refine_ls_wR_factor_ref 0.1008
_reflns_number_gt 2250
_reflns_number_total 3762
_reflns_threshold_expression >2sigma(I)
_cod_data_source_file 1267-1933.cff
_cod_data_source_block zon7
_cod_depositor_comments
;
The following automatic conversions were performed:
'_symmetry_cell_setting' value 'Triclinic' changed to 'triclinic'
according to '/home/saulius/struct/CIF-dictionaries/cif_core.dic'
dictionary named 'cif_core.dic' version 2.4.1 from 2010-06-29.

Automatic conversion script
Id: cif_fix_enum 1555 2011-01-17 13:19:09Z saulius 
;
_cod_database_code 8102084

loop_
_symmetry_equiv_pos_as_xyz
'x, y, z'
'-x, -y, -z'

loop_
_atom_site_label
_atom_site_type_symbol
_atom_site_fract_x
_atom_site_fract_y
_atom_site_fract_z
_atom_site_U_iso_or_equiv
_atom_site_adp_type
_atom_site_occupancy
_atom_site_symmetry_multiplicity
_atom_site_Wyckoff_symbol
_atom_site_calc_flag
_atom_site_refinement_flags
_atom_site_disorder_assembly
_atom_site_disorder_group
O1 O 0.82338(18) 0.04083(15) 0.44581(16) 0.0270(4) Uani 1 2 i d . . .
O2 O 0.8417(2) 0.20381(17) 0.88786(17) 0.0373(5) Uani 1 2 i d . . .
O3 O 0.4505(2) -0.18937(16) 0.59362(17) 0.0330(4) Uani 1 2 i d . . .
O4 O 0.7647(2) -0.31403(18) 0.4174(2) 0.0452(5) Uani 1 2 i d . . .
O5 O 0.5175(2) -0.44102(16) 0.3436(2) 0.0413(5) Uani 1 2 i d . . .
O6 O 0.5882(2) -0.22079(16) 0.03242(17) 0.0354(4) Uani 1 2 i d . . .
O7 O 0.4291(2) -0.35013(16) 0.10370(16) 0.0336(4) Uani 1 2 i d . . .
N1 N 0.8213(2) 0.12527(19) 0.66341(19) 0.0261(5) Uani 1 2 i d . . .
N2 N 0.6498(2) 0.00333(19) 0.74241(19) 0.0256(5) Uani 1 2 i d . . .
N3 N 0.8161(2) 0.00025(19) 0.2314(2) 0.0288(5) Uani 1 2 i d . . .
H3N H 0.7683 -0.0554 0.1433 0.035 Uiso 1 2 i d R . .
C1 C 0.7535(3) 0.0204(2) 0.5373(2) 0.0230(5) Uani 1 2 i d . . .
C2 C 0.7749(3) 0.1166(2) 0.7732(2) 0.0268(6) Uani 1 2 i d . . .
C3 C 0.5683(3) -0.0978(2) 0.6127(2) 0.0259(5) Uani 1 2 i d . . .
C4 C 0.6327(3) -0.0891(2) 0.5076(2) 0.0225(5) Uani 1 2 i d . . .
C5 C 0.5707(3) -0.2062(2) 0.3708(2) 0.0240(5) Uani 1 2 i d . . .
H5A H 0.4548 -0.2377 0.3415 0.029 Uiso 1 2 i calc R . .
C6 C 0.6254(3) -0.1604(2) 0.2691(2) 0.0238(5) Uani 1 2 i d . . .
C7 C 0.7496(3) -0.0447(2) 0.3109(2) 0.0253(5) Uani 1 2 i d . . .
C8 C 0.9360(3) 0.1335(2) 0.2738(2) 0.0262(5) Uani 1 2 i d . . .
H8A H 1.0130 0.1533 0.3622 0.031 Uiso 1 2 i calc R . .
C9 C 0.8676(3) 0.2521(2) 0.2908(2) 0.0285(6) Uani 1 2 i d . . .
H9A H 0.8174 0.2618 0.3625 0.034 Uiso 1 2 i calc R . .
H9B H 0.7874 0.2315 0.2051 0.034 Uiso 1 2 i calc R . .
C10 C 0.9943(3) 0.3874(2) 0.3290(3) 0.0320(6) Uani 1 2 i d . . .
H10A H 1.0682 0.4128 0.4195 0.038 Uiso 1 2 i calc R . .
H10B H 0.9467 0.4616 0.3346 0.038 Uiso 1 2 i calc R . .
C11 C 1.0823(3) 0.3757(3) 0.2256(3) 0.0342(6) Uani 1 2 i d . . .
H11A H 1.0119 0.3631 0.1380 0.041 Uiso 1 2 i calc R . .
H11B H 1.1691 0.4618 0.2577 0.041 Uiso 1 2 i calc R . .
C12 C 1.1453(3) 0.2545(3) 0.2055(3) 0.0361(6) Uani 1 2 i d . . .
H12A H 1.2259 0.2731 0.2903 0.043 Uiso 1 2 i calc R . .
H12B H 1.1944 0.2443 0.1332 0.043 Uiso 1 2 i calc R . .
C13 C 1.0179(3) 0.1206(2) 0.1673(2) 0.0296(6) Uani 1 2 i d . . .
H13A H 0.9417 0.0976 0.0786 0.036 Uiso 1 2 i calc R . .
H13B H 1.0636 0.0449 0.1582 0.036 Uiso 1 2 i calc R . .
C14 C 0.9458(3) 0.2494(2) 0.6887(3) 0.0416(7) Uani 1 2 i d . . .
H14A H 0.9178 0.2821 0.6169 0.062 Uiso 1 2 i calc R . .
H14B H 1.0426 0.2271 0.6896 0.062 Uiso 1 2 i calc R . .
H14C H 0.9600 0.3216 0.7765 0.062 Uiso 1 2 i calc R . .
C15 C 0.6003(3) -0.0128(3) 0.8558(2) 0.0325(6) Uani 1 2 i d . . .
H15A H 0.6421 0.0756 0.9346 0.049 Uiso 1 2 i calc R . .
H15B H 0.6391 -0.0818 0.8790 0.049 Uiso 1 2 i calc R . .
H15C H 0.4868 -0.0430 0.8291 0.049 Uiso 1 2 i calc R . .
C16 C 0.6302(3) -0.3251(2) 0.3808(2) 0.0242(5) Uani 1 2 i d . . .
C17 C 0.5666(3) -0.5575(2) 0.3517(3) 0.0481(8) Uani 1 2 i d . . .
H17A H 0.4780 -0.6421 0.3041 0.072 Uiso 1 2 i calc R . .
H17B H 0.6064 -0.5428 0.4470 0.072 Uiso 1 2 i calc R . .
H17C H 0.6484 -0.5660 0.3095 0.072 Uiso 1 2 i calc R . .
C18 C 0.5511(3) -0.2421(2) 0.1262(2) 0.0278(6) Uani 1 2 i d . . .
C19 C 0.3378(3) -0.4346(3) -0.0354(3) 0.0426(7) Uani 1 2 i d . . .
H19A H 0.2631 -0.5163 -0.0402 0.064 Uiso 1 2 i calc R . .
H19B H 0.4061 -0.4631 -0.0880 0.064 Uiso 1 2 i calc R . .
H19C H 0.2821 -0.3817 -0.0728 0.064 Uiso 1 2 i calc R . .

loop_
_atom_site_aniso_label
_atom_site_aniso_U_11
_atom_site_aniso_U_22
_atom_site_aniso_U_33
_atom_site_aniso_U_23
_atom_site_aniso_U_13
_atom_site_aniso_U_12
O1 0.0292(10) 0.0272(9) 0.0252(9) 0.0111(7) 0.0108(8) 0.0068(7)
O2 0.0454(12) 0.0341(10) 0.0270(10) 0.0076(8) 0.0109(9) 0.0100(9)
O3 0.0352(11) 0.0320(9) 0.0387(10) 0.0183(8) 0.0173(9) 0.0114(8)
O4 0.0295(11) 0.0333(10) 0.0747(15) 0.0275(10) 0.0100(10) 0.0108(8)
O5 0.0293(10) 0.0245(9) 0.0677(14) 0.0226(9) 0.0072(10) 0.0054(8)
O6 0.0527(12) 0.0285(9) 0.0269(10) 0.0120(8) 0.0147(9) 0.0128(9)
O7 0.0374(11) 0.0294(9) 0.0273(10) 0.0096(8) 0.0053(8) 0.0057(8)
N1 0.0300(12) 0.0229(10) 0.0250(11) 0.0087(9) 0.0096(9) 0.0079(9)
N2 0.0294(12) 0.0283(11) 0.0258(11) 0.0146(9) 0.0116(9) 0.0129(9)
N3 0.0366(13) 0.0264(11) 0.0261(11) 0.0117(9) 0.0138(10) 0.0092(9)
C1 0.0284(14) 0.0257(12) 0.0218(12) 0.0120(10) 0.0106(11) 0.0150(11)
C2 0.0317(15) 0.0281(13) 0.0256(14) 0.0126(11) 0.0109(12) 0.0140(11)
C3 0.0300(14) 0.0267(12) 0.0310(14) 0.0171(11) 0.0125(12) 0.0161(11)
C4 0.0248(13) 0.0243(12) 0.0223(12) 0.0118(10) 0.0082(10) 0.0101(10)
C5 0.0235(13) 0.0256(12) 0.0242(13) 0.0123(10) 0.0065(11) 0.0074(10)
C6 0.0288(14) 0.0243(12) 0.0233(12) 0.0117(10) 0.0110(11) 0.0118(10)
C7 0.0275(14) 0.0278(13) 0.0259(13) 0.0136(11) 0.0094(11) 0.0136(11)
C8 0.0280(14) 0.0279(13) 0.0271(13) 0.0142(11) 0.0106(11) 0.0101(11)
C9 0.0320(15) 0.0283(13) 0.0299(14) 0.0128(11) 0.0143(12) 0.0124(11)
C10 0.0361(16) 0.0272(13) 0.0340(15) 0.0104(11) 0.0154(12) 0.0111(11)
C11 0.0337(15) 0.0328(14) 0.0393(16) 0.0181(12) 0.0154(13) 0.0071(12)
C12 0.0340(16) 0.0454(16) 0.0398(16) 0.0217(13) 0.0205(13) 0.0166(13)
C13 0.0319(15) 0.0328(13) 0.0344(14) 0.0169(12) 0.0180(12) 0.0165(12)
C14 0.0468(18) 0.0292(14) 0.0392(16) 0.0073(13) 0.0164(14) 0.0007(13)
C15 0.0386(16) 0.0383(14) 0.0320(15) 0.0193(12) 0.0184(13) 0.0186(12)
C16 0.0270(14) 0.0244(12) 0.0228(12) 0.0110(10) 0.0091(11) 0.0076(11)
C17 0.0441(18) 0.0236(13) 0.074(2) 0.0236(14) 0.0086(16) 0.0100(13)
C18 0.0330(15) 0.0228(12) 0.0309(14) 0.0121(11) 0.0093(12) 0.0136(11)
C19 0.0485(18) 0.0338(15) 0.0305(15) 0.0052(12) 0.0023(14) 0.0064(13)

loop_
_atom_type_symbol
_atom_type_description
_atom_type_scat_dispersion_real
_atom_type_scat_dispersion_imag
_atom_type_scat_source
C C 0.0033 0.0016 'International Tables Vol C Tables 4.2.6.8 and 6.1.1.4'
H H 0.0000 0.0000 'International Tables Vol C Tables 4.2.6.8 and 6.1.1.4'
N N 0.0061 0.0033 'International Tables Vol C Tables 4.2.6.8 and 6.1.1.4'
O O 0.0106 0.0060 'International Tables Vol C Tables 4.2.6.8 and 6.1.1.4'

loop_
_geom_angle_atom_site_label_1
_geom_angle_atom_site_label_2
_geom_angle_atom_site_label_3
_geom_angle
_geom_angle_site_symmetry_1
_geom_angle_site_symmetry_3
_geom_angle_publ_flag
C1 O1 C7 117.49(18) . . ?
C16 O5 C17 115.7(2) . . ?
C18 O7 C19 116.73(19) . . ?
C1 N1 C2 120.5(2) . . ?
C1 N1 C14 121.7(2) . . ?
C2 N1 C14 117.7(2) . . ?
C2 N2 C3 125.1(2) . . ?
C2 N2 C15 117.4(2) . . ?
C3 N2 C15 117.5(2) . . ?
C7 N3 C8 126.6(2) . . ?
C7 N3 H3N 111.3 . . ?
C8 N3 H3N 121.5 . . ?
C4 C1 O1 124.1(2) . . ?
C4 C1 N1 123.7(2) . . ?
O1 C1 N1 112.27(19) . . ?
O2 C2 N2 123.1(2) . . ?
O2 C2 N1 121.4(2) . . ?
N2 C2 N1 115.5(2) . . ?
O3 C3 N2 120.4(2) . . ?
O3 C3 C4 123.7(2) . . ?
N2 C3 C4 115.8(2) . . ?
C1 C4 C3 118.7(2) . . ?
C1 C4 C5 121.4(2) . . ?
C3 C4 C5 119.7(2) . . ?
C4 C5 C6 109.96(18) . . ?
C4 C5 C16 108.59(18) . . ?
C6 C5 C16 109.67(19) . . ?
C4 C5 H5A 109.5 . . ?
C6 C5 H5A 109.5 . . ?
C16 C5 H5A 109.5 . . ?
C7 C6 C18 119.3(2) . . ?
C7 C6 C5 120.8(2) . . ?
C18 C6 C5 119.9(2) . . ?
N3 C7 C6 126.4(2) . . ?
N3 C7 O1 111.1(2) . . ?
C6 C7 O1 122.5(2) . . ?
N3 C8 C13 108.06(19) . . ?
N3 C8 C9 112.21(19) . . ?
C13 C8 C9 109.99(18) . . ?
N3 C8 H8A 108.8 . . ?
C13 C8 H8A 108.8 . . ?
C9 C8 H8A 108.8 . . ?
C8 C9 C10 110.7(2) . . ?
C8 C9 H9A 109.5 . . ?
C10 C9 H9A 109.5 . . ?
C8 C9 H9B 109.5 . . ?
C10 C9 H9B 109.5 . . ?
H9A C9 H9B 108.1 . . ?
C9 C10 C11 111.8(2) . . ?
C9 C10 H10A 109.3 . . ?
C11 C10 H10A 109.3 . . ?
C9 C10 H10B 109.3 . . ?
C11 C10 H10B 109.3 . . ?
H10A C10 H10B 107.9 . . ?
C12 C11 C10 110.6(2) . . ?
C12 C11 H11A 109.5 . . ?
C10 C11 H11A 109.5 . . ?
C12 C11 H11B 109.5 . . ?
C10 C11 H11B 109.5 . . ?
H11A C11 H11B 108.1 . . ?
C11 C12 C13 111.7(2) . . ?
C11 C12 H12A 109.3 . . ?
C13 C12 H12A 109.3 . . ?
C11 C12 H12B 109.3 . . ?
C13 C12 H12B 109.3 . . ?
H12A C12 H12B 107.9 . . ?
C8 C13 C12 111.0(2) . . ?
C8 C13 H13A 109.4 . . ?
C12 C13 H13A 109.4 . . ?
C8 C13 H13B 109.4 . . ?
C12 C13 H13B 109.4 . . ?
H13A C13 H13B 108.0 . . ?
N1 C14 H14A 109.5 . . ?
N1 C14 H14B 109.5 . . ?
H14A C14 H14B 109.5 . . ?
N1 C14 H14C 109.5 . . ?
H14A C14 H14C 109.5 . . ?
H14B C14 H14C 109.5 . . ?
N2 C15 H15A 109.5 . . ?
N2 C15 H15B 109.5 . . ?
H15A C15 H15B 109.5 . . ?
N2 C15 H15C 109.5 . . ?
H15A C15 H15C 109.5 . . ?
H15B C15 H15C 109.5 . . ?
O4 C16 O5 123.6(2) . . ?
O4 C16 C5 123.3(2) . . ?
O5 C16 C5 113.1(2) . . ?
O5 C17 H17A 109.5 . . ?
O5 C17 H17B 109.5 . . ?
H17A C17 H17B 109.5 . . ?
O5 C17 H17C 109.5 . . ?
H17A C17 H17C 109.5 . . ?
H17B C17 H17C 109.5 . . ?
O6 C18 O7 122.0(2) . . ?
O6 C18 C6 126.8(2) . . ?
O7 C18 C6 111.2(2) . . ?
O7 C19 H19A 109.5 . . ?
O7 C19 H19B 109.5 . . ?
H19A C19 H19B 109.5 . . ?
O7 C19 H19C 109.5 . . ?
H19A C19 H19C 109.5 . . ?
H19B C19 H19C 109.5 . . ?

loop_
_geom_bond_atom_site_label_1
_geom_bond_atom_site_label_2
_geom_bond_distance
_geom_bond_site_symmetry_2
_geom_bond_publ_flag
O1 C1 1.365(3) . ?
O1 C7 1.380(3) . ?
O2 C2 1.218(3) . ?
O3 C3 1.234(3) . ?
O4 C16 1.194(3) . ?
O5 C16 1.323(3) . ?
O5 C17 1.456(3) . ?
O6 C18 1.235(3) . ?
O7 C18 1.353(3) . ?
O7 C19 1.439(3) . ?
N1 C1 1.370(3) . ?
N1 C2 1.396(3) . ?
N1 C14 1.473(3) . ?
N2 C2 1.383(3) . ?
N2 C3 1.394(3) . ?
N2 C15 1.473(3) . ?
N3 C7 1.335(3) . ?
N3 C8 1.475(3) . ?
N3 H3N 0.9000 . ?
C1 C4 1.337(3) . ?
C3 C4 1.436(3) . ?
C4 C5 1.498(3) . ?
C5 C6 1.509(3) . ?
C5 C16 1.535(3) . ?
C5 H5A 1.0000 . ?
C6 C7 1.370(3) . ?
C6 C18 1.440(3) . ?
C8 C13 1.519(3) . ?
C8 C9 1.529(3) . ?
C8 H8A 1.0000 . ?
C9 C10 1.531(3) . ?
C9 H9A 0.9900 . ?
C9 H9B 0.9900 . ?
C10 C11 1.530(3) . ?
C10 H10A 0.9900 . ?
C10 H10B 0.9900 . ?
C11 C12 1.521(3) . ?
C11 H11A 0.9900 . ?
C11 H11B 0.9900 . ?
C12 C13 1.524(3) . ?
C12 H12A 0.9900 . ?
C12 H12B 0.9900 . ?
C13 H13A 0.9900 . ?
C13 H13B 0.9900 . ?
C14 H14A 0.9800 . ?
C14 H14B 0.9800 . ?
C14 H14C 0.9800 . ?
C15 H15A 0.9800 . ?
C15 H15B 0.9800 . ?
C15 H15C 0.9800 . ?
C17 H17A 0.9800 . ?
C17 H17B 0.9800 . ?
C17 H17C 0.9800 . ?
C19 H19A 0.9800 . ?
C19 H19B 0.9800 . ?
C19 H19C 0.9800 . ?

loop_
_geom_hbond_atom_site_label_D
_geom_hbond_atom_site_label_H
_geom_hbond_atom_site_label_A
_geom_hbond_site_symmetry_A
_geom_hbond_distance_DH
_geom_hbond_distance_HA
_geom_hbond_distance_DA
_geom_hbond_angle_DHA
_geom_hbond_publ_flag
N3 H3N O6 1_555 0.90 1.97 2.706(3) 138 ?

loop_
_geom_torsion_atom_site_label_1
_geom_torsion_atom_site_label_2
_geom_torsion_atom_site_label_3
_geom_torsion_atom_site_label_4
_geom_torsion
_geom_torsion_site_symmetry_1
_geom_torsion_site_symmetry_2
_geom_torsion_site_symmetry_3
_geom_torsion_site_symmetry_4
_geom_torsion_publ_flag
C7 O1 C1 C4 10.9(3) . . . . ?
C7 O1 C1 N1 -168.99(18) . . . . ?
C2 N1 C1 C4 6.0(3) . . . . ?
C14 N1 C1 C4 -174.8(2) . . . . ?
C2 N1 C1 O1 -174.15(19) . . . . ?
C14 N1 C1 O1 5.1(3) . . . . ?
C3 N2 C2 O2 178.9(2) . . . . ?
C15 N2 C2 O2 -2.0(3) . . . . ?
C3 N2 C2 N1 -1.2(3) . . . . ?
C15 N2 C2 N1 177.84(19) . . . . ?
C1 N1 C2 O2 174.3(2) . . . . ?
C14 N1 C2 O2 -4.9(3) . . . . ?
C1 N1 C2 N2 -5.5(3) . . . . ?
C14 N1 C2 N2 175.2(2) . . . . ?
C2 N2 C3 O3 -174.2(2) . . . . ?
C15 N2 C3 O3 6.7(3) . . . . ?
C2 N2 C3 C4 7.3(3) . . . . ?
C15 N2 C3 C4 -171.7(2) . . . . ?
O1 C1 C4 C3 -179.3(2) . . . . ?
N1 C1 C4 C3 0.6(3) . . . . ?
O1 C1 C4 C5 4.9(4) . . . . ?
N1 C1 C4 C5 -175.2(2) . . . . ?
O3 C3 C4 C1 174.7(2) . . . . ?
N2 C3 C4 C1 -6.8(3) . . . . ?
O3 C3 C4 C5 -9.4(3) . . . . ?
N2 C3 C4 C5 169.1(2) . . . . ?
C1 C4 C5 C6 -18.5(3) . . . . ?
C3 C4 C5 C6 165.7(2) . . . . ?
C1 C4 C5 C16 101.5(2) . . . . ?
C3 C4 C5 C16 -74.3(3) . . . . ?
C4 C5 C6 C7 18.4(3) . . . . ?
C16 C5 C6 C7 -101.0(3) . . . . ?
C4 C5 C6 C18 -164.4(2) . . . . ?
C16 C5 C6 C18 76.2(3) . . . . ?
C8 N3 C7 C6 171.4(2) . . . . ?
C8 N3 C7 O1 -9.2(3) . . . . ?
C18 C6 C7 N3 -2.7(4) . . . . ?
C5 C6 C7 N3 174.5(2) . . . . ?
C18 C6 C7 O1 177.9(2) . . . . ?
C5 C6 C7 O1 -4.9(3) . . . . ?
C1 O1 C7 N3 169.80(19) . . . . ?
C1 O1 C7 C6 -10.7(3) . . . . ?
C7 N3 C8 C13 159.8(2) . . . . ?
C7 N3 C8 C9 -78.8(3) . . . . ?
N3 C8 C9 C10 -177.6(2) . . . . ?
C13 C8 C9 C10 -57.3(3) . . . . ?
C8 C9 C10 C11 55.9(3) . . . . ?
C9 C10 C11 C12 -54.1(3) . . . . ?
C10 C11 C12 C13 54.5(3) . . . . ?
N3 C8 C13 C12 -179.2(2) . . . . ?
C9 C8 C13 C12 58.0(3) . . . . ?
C11 C12 C13 C8 -57.1(3) . . . . ?
C17 O5 C16 O4 1.0(4) . . . . ?
C17 O5 C16 C5 -179.6(2) . . . . ?
C4 C5 C16 O4 -58.3(3) . . . . ?
C6 C5 C16 O4 61.9(3) . . . . ?
C4 C5 C16 O5 122.3(2) . . . . ?
C6 C5 C16 O5 -117.5(2) . . . . ?
C19 O7 C18 O6 -3.9(3) . . . . ?
C19 O7 C18 C6 175.7(2) . . . . ?
C7 C6 C18 O6 0.9(4) . . . . ?
C5 C6 C18 O6 -176.3(2) . . . . ?
C7 C6 C18 O7 -178.6(2) . . . . ?
C5 C6 C18 O7 4.1(3) . . . . ?
